data_7052462
loop_
_publ_author_name
'Schultz, Madeleine'
'Sofield, Chadwick D.'
'Walter, Marc D.'
'Andersen, Richard A.'

_publ_section_title
;
 Coordination complexes of bivalent ansa-ytterbocenes: synthesis,
 structure and comparison with related unbridged ytterbocenes and
 ansa-ferrocenes
;
_journal_issue 7
_journal_name_full 'New Journal of Chemistry'
_journal_page_first 919
_journal_paper_doi 10.1039/b418550a
_journal_volume 29
_journal_year 2005
_chemical_formula_moiety 'C32 H56 O Si Yb '
_chemical_formula_sum 'C32 H56 O Si Yb'
_chemical_formula_weight 657.92
_space_group_IT_number 19
_symmetry_cell_setting orthorhombic
_symmetry_Int_Tables_number 19
_symmetry_space_group_name_Hall 'P 2ac 2ab'
_symmetry_space_group_name_H-M 'P 21 21 21'
_audit_creation_date 'Fri Jul 9 16:35:12 2004'
_audit_creation_method 'by teXsan'
_cell_angle_alpha 90
_cell_angle_beta 90
_cell_angle_gamma 90
_cell_formula_units_Z 12
_cell_length_a 29.0586(5)
_cell_length_b 15.9398(2)
_cell_length_c 24.5206(4)
_cell_measurement_reflns_used 0
_cell_measurement_temperature 156.2
_cell_measurement_theta_max 0.0
_cell_measurement_theta_min 0.0
_cell_volume 11357.7(3)
_computing_cell_refinement 'Bruker SAINT v5.04'
_computing_data_collection 'Bruker SMART v5.052d'
_computing_data_reduction 'Bruker SAINT v5.04'
_computing_publication_material teXsan
_computing_structure_refinement teXsan
_computing_structure_solution SIR92
_diffrn_ambient_temperature 156.2
_diffrn_measurement_device_type 'SMART CCD'
_diffrn_measurement_method \w-scan
_diffrn_orient_matrix_UB_11 0.00000
_diffrn_orient_matrix_UB_12 0.00000
_diffrn_orient_matrix_UB_13 0.00000
_diffrn_orient_matrix_UB_21 0.00000
_diffrn_orient_matrix_UB_22 0.00000
_diffrn_orient_matrix_UB_23 0.00000
_diffrn_orient_matrix_UB_31 0.00000
_diffrn_orient_matrix_UB_32 0.00000
_diffrn_orient_matrix_UB_33 0.00000
_diffrn_radiation_monochromator graphite
_diffrn_radiation_source 'X-ray tube'
_diffrn_radiation_type MoK\a
_diffrn_radiation_wavelength 0.7107
_diffrn_reflns_av_R_equivalents 0.0703
_diffrn_reflns_limit_h_max 32
_diffrn_reflns_limit_h_min -27
_diffrn_reflns_limit_k_max 17
_diffrn_reflns_limit_k_min -14
_diffrn_reflns_limit_l_max 20
_diffrn_reflns_limit_l_min -27
_diffrn_reflns_number 47621
_diffrn_reflns_theta_max 23.29
_diffrn_standards_decay_% 0.00
_diffrn_standards_interval_count 0
_diffrn_standards_number 0
_exptl_absorpt_coefficient_mu 2.519
_exptl_absorpt_correction_T_max 0.93
_exptl_absorpt_correction_T_min 0.79
_exptl_absorpt_correction_type empirical
_exptl_absorpt_process_details 'Blessing, 1995'
_exptl_crystal_colour green
_exptl_crystal_density_diffrn 1.154
_exptl_crystal_density_method 'not measured'
_exptl_crystal_description needlelike
_exptl_crystal_F_000 4080.00
_exptl_crystal_size_max 0.600
_exptl_crystal_size_mid 0.100
_exptl_crystal_size_min 0.080
_refine_diff_density_max 2.12
_refine_diff_density_min -1.23
_refine_ls_extinction_coef 0.00000
_refine_ls_extinction_method none
_refine_ls_goodness_of_fit_ref 1.235
_refine_ls_hydrogen_treatment constr
_refine_ls_matrix_type full
_refine_ls_number_parameters 1017
_refine_ls_number_reflns 9671
_refine_ls_number_restraints 0
_refine_ls_R_factor_all 0.0000
_refine_ls_R_factor_gt 0.0457
_refine_ls_shift/su_max 0.0350
_refine_ls_shift/su_mean 0.0000
_refine_ls_structure_factor_coef F
_refine_ls_weighting_scheme sigma
_refine_ls_wR_factor_all 0.0000
_refine_ls_wR_factor_gt 0.0465
_refine_ls_wR_factor_ref 0.0465
_reflns_number_gt 9671
_reflns_number_total 16331
_reflns_threshold_expression I>3.00sigma
_cod_data_source_file b418550a.txt
_cod_data_source_block ansa-Cp#Yb(OEt2)
_cod_depositor_comments
;
The following automatic conversions were performed:

'_atom_site_thermal_displace_type' tag value 'Uij' was replaced with
'Uani' value 303 times.

Automatic conversion script
Id: cif_fix_values 1646 2011-03-28 12:23:43Z adriana 
;
_cod_original_sg_symbol_H-M 'P 21 21 21 '
_cod_original_formula_sum 'C32 H56 O Si Yb '
_cod_database_code 7052462

loop_
_symmetry_equiv_pos_as_xyz
' +x, +y, +z'
'1/2-x, -y,1/2+z'
'1/2+x,1/2-y, -z'
' -x,1/2+y,1/2-z'

loop_
_atom_site_aniso_label
_atom_site_aniso_U_11
_atom_site_aniso_U_22
_atom_site_aniso_U_33
_atom_site_aniso_U_12
_atom_site_aniso_U_13
_atom_site_aniso_U_23
Yb(1) 0.0619(5) 0.0448(4) 0.0218(3) -0.0047(4) 0.0002(4) -0.0032(3)
Yb(2) 0.0377(4) 0.0300(4) 0.0192(3) -0.0036(3) 0.0022(3) -0.0005(3)
Yb(3) 0.0323(4) 0.0478(4) 0.0208(3) -0.0049(4) -0.0002(3) -0.0028(3)
Si(1) 0.039(3) 0.045(3) 0.024(2) 0.000(2) -0.005(2) -0.003(2)
Si(2) 0.038(2) 0.035(2) 0.025(2) -0.005(2) 0.011(2) -0.001(2)
Si(3) 0.036(2) 0.038(3) 0.019(2) 0.000(2) 0.001(2) 0.000(2)
O(1) 0.08(1) 0.055(8) 0.060(9) -0.034(7) 0.022(7) -0.005(7)
O(2) 0.036(6) 0.029(6) 0.036(6) -0.008(5) -0.008(5) 0.003(5)
O(3) 0.035(7) 0.073(8) 0.054(7) 0.013(6) 0.005(6) -0.005(7)
C(1) 0.06(1) 0.029(10) 0.030(9) 0.009(9) -0.005(8) -0.006(8)
C(2) 0.07(1) 0.04(1) 0.026(9) -0.017(9) -0.005(8) -0.022(7)
C(3) 0.05(1) 0.05(1) 0.033(9) 0.007(9) -0.008(8) 0.001(8)
C(4) 0.021(9) 0.06(1) 0.028(9) -0.014(8) 0.013(7) -0.006(8)
C(5) 0.06(1) 0.03(1) 0.018(8) 0.007(8) 0.004(7) -0.013(7)
C(7) 0.15(2) 0.09(2) 0.07(1) 0.03(2) -0.05(1) -0.01(1)
C(8) 0.06(1) 0.11(2) 0.06(1) 0.00(1) -0.04(1) -0.01(1)
C(9) 0.09(2) 0.09(2) 0.06(1) 0.05(1) -0.04(1) -0.02(1)
C(10) 0.04(1) 0.05(1) 0.05(1) -0.002(10) -0.010(8) -0.028(9)
C(11) 0.07(1) 0.11(2) 0.07(1) 0.00(1) 0.00(1) -0.04(1)
C(12) 0.10(2) 0.09(2) 0.035(10) 0.04(1) -0.011(10) -0.02(1)
C(13) 0.06(1) 0.11(2) 0.033(9) -0.02(1) -0.016(10) -0.03(1)
C(14) 0.05(1) 0.039(10) 0.022(8) 0.009(9) -0.010(8) 0.002(6)
C(15) 0.06(1) 0.054(10) 0.012(7) 0.020(9) 0.002(9) 0.012(9)
C(16) 0.03(1) 0.08(1) 0.030(9) -0.012(9) 0.000(8) -0.011(9)
C(17) 0.07(1) 0.03(1) 0.021(8) -0.007(9) 0.012(8) -0.006(7)
C(18) 0.08(1) 0.024(9) 0.019(7) 0.012(9) -0.009(8) -0.002(6)
C(19) 0.05(1) 0.05(1) 0.037(10) 0.012(9) 0.015(8) -0.005(9)
C(20) 0.04(1) 0.11(1) 0.041(9) 0.01(1) -0.015(9) -0.02(1)
C(21) 0.04(1) 0.10(2) 0.04(1) 0.03(1) -0.017(8) -0.002(10)
C(22) 0.014(10) 0.13(2) 0.07(1) 0.00(1) -0.005(8) 0.03(1)
C(23) 0.09(1) 0.05(1) 0.017(8) 0.00(1) 0.024(9) -0.005(8)
C(24) 0.07(1) 0.09(1) 0.031(10) -0.01(1) 0.001(9) 0.004(9)
C(25) 0.15(2) 0.09(2) 0.028(10) -0.06(2) 0.03(1) -0.002(10)
C(26) 0.14(2) 0.06(1) 0.033(9) 0.02(1) 0.01(1) 0.01(1)
C(27) 0.05(1) 0.07(1) 0.06(1) 0.02(1) -0.005(9) -0.021(10)
C(28) 0.07(1) 0.04(1) 0.037(9) 0.002(9) 0.002(9) 0.010(8)
C(29) 0.05(1) 0.10(2) 0.05(1) -0.04(1) 0.000(9) -0.04(1)
C(30) 0.11(2) 0.08(2) 0.07(1) -0.03(1) 0.01(2) -0.02(1)
C(31) 0.11(2) 0.10(2) 0.08(2) -0.01(2) 0.02(1) 0.05(1)
C(32) 0.19(3) 0.05(1) 0.04(1) 0.04(2) 0.04(1) 0.01(1)
C(33) 0.034(9) 0.04(1) 0.021(8) -0.015(8) 0.003(7) 0.001(7)
C(34) 0.048(10) 0.030(9) 0.015(7) 0.008(7) 0.009(7) 0.008(8)
C(35) 0.05(1) 0.03(1) 0.026(9) 0.004(8) 0.002(8) 0.006(7)
C(36) 0.019(9) 0.06(1) 0.021(8) 0.006(8) 0.009(7) -0.015(8)
C(37) 0.015(8) 0.024(10) 0.037(9) -0.002(7) 0.009(7) 0.001(7)
C(38) 0.032(10) 0.05(1) 0.025(8) -0.003(8) 0.014(7) -0.014(7)
C(39) 0.06(2) 0.51(6) 0.10(2) -0.08(3) -0.06(2) 0.20(3)
C(40) 0.24(4) 0.09(2) 0.25(4) -0.03(2) -0.21(3) 0.04(2)
C(42) 0.029(10) 0.05(1) 0.027(8) 0.003(8) -0.002(7) -0.010(8)
C(43) 0.07(1) 0.09(1) 0.018(8) -0.01(1) 0.017(9) -0.021(9)
C(44) 0.08(1) 0.04(1) 0.037(9) -0.035(9) 0.012(9) -0.010(8)
C(45) 0.07(1) 0.08(1) 0.037(10) -0.01(1) -0.01(1) -0.021(10)
C(46) 0.044(10) 0.036(9) 0.018(7) 0.009(9) 0.001(7) -0.001(7)
C(47) 0.044(10) 0.025(8) 0.019(7) -0.005(7) 0.003(7) -0.013(7)
C(48) 0.032(9) 0.043(10) 0.019(7) -0.024(8) 0.001(7) -0.008(7)
C(49) 0.05(1) 0.013(8) 0.023(8) 0.013(8) 0.015(7) 0.001(6)
C(50) 0.037(9) 0.032(9) 0.013(6) -0.020(8) 0.003(7) 0.003(6)
C(51) 0.05(1) 0.036(10) 0.008(6) 0.002(8) 0.000(7) -0.002(6)
C(52) 0.19(3) 0.06(2) 0.09(2) 0.01(1) -0.08(2) 0.00(1)
C(53) 0.07(1) 0.13(2) 0.07(1) 0.02(1) -0.03(1) 0.07(1)
C(54) 0.12(2) 0.12(2) 0.06(1) 0.08(2) 0.01(1) 0.02(1)
C(55) 0.05(1) 0.038(10) 0.028(8) -0.001(9) 0.000(8) -0.004(7)
C(56) 0.14(2) 0.04(1) 0.022(9) 0.01(1) 0.02(1) 0.005(9)
C(57) 0.07(1) 0.05(1) 0.019(8) 0.013(9) 0.032(7) 0.001(7)
C(58) 0.11(2) 0.06(1) 0.026(9) -0.03(1) 0.018(10) -0.004(8)
C(59) 0.06(1) 0.033(10) 0.05(1) -0.013(9) 0.020(8) -0.004(9)
C(60) 0.04(1) 0.05(1) 0.05(1) -0.023(9) 0.007(8) -0.021(9)
C(61) 0.06(1) 0.022(9) 0.034(9) -0.002(8) 0.016(8) 0.014(7)
C(62) 0.07(1) 0.035(10) 0.04(1) -0.010(10) -0.004(10) 0.000(8)
C(63) 0.07(1) 0.04(1) 0.033(9) 0.005(9) -0.006(9) -0.006(8)
C(64) 0.03(1) 0.08(1) 0.06(1) -0.023(10) 0.000(8) 0.003(10)
C(65) 0.05(1) 0.05(1) 0.014(7) -0.003(9) -0.009(7) 0.016(7)
C(66) 0.033(10) 0.04(1) 0.040(9) -0.002(8) 0.001(8) 0.001(8)
C(67) 0.016(8) 0.05(1) 0.039(9) 0.016(8) -0.017(7) -0.007(9)
C(68) 0.023(9) 0.05(1) 0.025(8) -0.003(8) -0.008(7) -0.001(7)
C(69) 0.030(10) 0.07(1) 0.028(9) 0.002(9) -0.007(7) -0.016(8)
C(70) 0.04(1) 0.05(1) 0.022(8) -0.041(9) 0.000(7) 0.003(7)
C(71) 0.15(2) 0.04(1) 0.11(2) 0.05(1) 0.03(2) 0.03(1)
C(72) 0.16(3) 0.11(2) 0.09(2) -0.09(2) -0.01(2) 0.04(1)
C(73) 0.25(3) 0.09(2) 0.05(1) 0.00(2) -0.01(2) 0.04(1)
C(74) 0.026(9) 0.07(1) 0.034(9) -0.028(9) 0.005(7) -0.017(8)
C(76) 0.03(1) 0.15(2) 0.030(10) 0.00(1) 0.009(8) -0.01(1)
C(77) 0.05(1) 0.12(2) 0.022(9) 0.01(1) 0.023(8) 0.010(10)
C(78) 0.036(10) 0.04(1) 0.024(8) 0.028(9) -0.005(7) 0.008(7)
C(79) 0.05(1) 0.024(9) 0.042(10) -0.005(8) 0.006(9) -0.003(8)
C(80) 0.05(1) 0.034(9) 0.023(8) -0.013(8) 0.000(8) -0.009(7)
C(81) 0.04(1) 0.05(1) 0.031(8) 0.008(10) -0.007(8) -0.005(8)
C(82) 0.06(1) 0.06(1) 0.026(9) -0.003(10) -0.009(8) -0.008(8)
C(84) 0.53(7) 0.09(2) 0.03(1) 0.07(3) -0.02(2) 0.04(1)
C(85) 0.15(3) 0.17(3) 0.32(5) 0.02(2) 0.03(3) 0.21(3)
C(86) 0.57(8) 0.30(4) 0.23(4) -0.35(5) -0.31(5) 0.25(3)
C(87) 0.029(9) 0.06(1) 0.026(8) 0.015(9) 0.004(7) 0.000(9)
C(89) 0.06(1) 0.10(1) 0.035(9) 0.02(1) -0.025(9) 0.003(10)
C(90) 0.05(1) 0.08(1) 0.04(1) 0.00(1) -0.033(8) -0.01(1)
C(91) 0.07(1) 0.04(1) 0.024(8) -0.001(9) -0.002(8) 0.006(7)
C(92) 0.06(1) 0.06(1) 0.027(8) -0.01(1) 0.012(7) -0.006(9)
C(93) 0.06(1) 0.07(1) 0.025(8) -0.02(1) -0.005(9) 0.007(8)
C(94) 0.019(10) 0.15(2) 0.05(1) -0.01(1) 0.023(8) 0.00(1)
C(95) 0.020(10) 0.09(1) 0.06(1) 0.01(1) -0.002(9) -0.02(1)
C(96) 0.08(1) 0.04(1) 0.08(1) -0.001(9) -0.01(1) 0.01(1)

loop_
_atom_site_label
_atom_site_fract_x
_atom_site_fract_y
_atom_site_fract_z
_atom_site_U_iso_or_equiv
_atom_site_thermal_displace_type
_atom_site_occupancy
_atom_site_calc_flag
_atom_site_calc_attached_atom
Yb(1) 0.03503(2) 0.23126(4) 0.16465(3) 0.0381 Uani 1.000 ? ?
Yb(2) -0.47438(2) -0.12787(4) 0.16998(2) 0.0260 Uani 1.000 ? ?
Yb(3) -0.20751(2) -0.03510(4) 0.00792(2) 0.0305 Uani 1.000 ? ?
Si(1) 0.0812(2) 0.4205(3) 0.1503(2) 0.0385 Uani 1.000 ? ?
Si(2) -0.4088(1) 0.0456(3) 0.1709(2) 0.0308 Uani 1.000 ? ?
Si(3) -0.0949(1) -0.0634(3) -0.0035(2) 0.0306 Uani 1.000 ? ?
O(1) 0.0072(4) 0.0904(8) 0.1855(5) 0.0600 Uani 1.000 ? ?
O(2) -0.5321(3) -0.2333(6) 0.1527(3) 0.0356 Uani 1.000 ? ?
O(3) -0.2814(3) 0.0224(7) -0.0061(4) 0.0527 Uani 1.000 ? ?
C(1) 0.1041(5) 0.3174(9) 0.1260(6) 0.0403 Uani 1.000 ? ?
C(2) 0.1286(6) 0.2491(9) 0.1513(5) 0.0418 Uani 1.000 ? ?
C(3) 0.1189(6) 0.174(1) 0.1185(6) 0.0367 Uani 1.000 ? ?
C(4) 0.0905(5) 0.197(1) 0.0760(5) 0.0367 Uani 1.000 ? ?
C(5) 0.0817(5) 0.2827(10) 0.0797(5) 0.0396 Uani 1.000 ? ?
C(6) 0.1678(6) 0.251(1) 0.1950(6) 0.042(4) Uani 1.000 ? ?
C(7) 0.1916(8) 0.167(1) 0.1999(8) 0.0758 Uani 1.000 ? ?
C(8) 0.2015(6) 0.314(1) 0.1780(7) 0.0607 Uani 1.000 ? ?
C(9) 0.1470(7) 0.274(1) 0.2515(7) 0.0761 Uani 1.000 ? ?
C(10) 0.0785(5) 0.137(1) 0.0287(6) 0.0351 Uani 1.000 ? ?
C(11) 0.1197(6) 0.130(1) -0.0087(7) 0.0632 Uani 1.000 ? ?
C(12) 0.0650(7) 0.051(1) 0.0482(6) 0.0613 Uani 1.000 ? ?
C(13) 0.0391(6) 0.171(1) -0.0062(6) 0.0717 Uani 1.000 ? ?
C(14) 0.0253(5) 0.3912(9) 0.1833(5) 0.0302 Uani 1.000 ? ?
C(15) -0.0205(5) 0.3723(9) 0.1686(5) 0.0421 Uani 1.000 ? ?
C(16) -0.0409(5) 0.321(1) 0.2103(6) 0.0290 Uani 1.000 ? ?
C(17) -0.0092(6) 0.3101(9) 0.2520(6) 0.0406 Uani 1.000 ? ?
C(18) 0.0303(6) 0.3528(8) 0.2372(5) 0.0393 Uani 1.000 ? ?
C(19) -0.0498(6) 0.404(1) 0.1188(6) 0.0407 Uani 1.000 ? ?
C(20) -0.0300(6) 0.376(1) 0.0649(6) 0.0455 Uani 1.000 ? ?
C(21) -0.0473(6) 0.499(1) 0.1192(6) 0.0543 Uani 1.000 ? ?
C(22) -0.0982(5) 0.380(1) 0.1224(7) 0.0719 Uani 1.000 ? ?
C(23) -0.0193(7) 0.268(1) 0.3086(5) 0.0499 Uani 1.000 ? ?
C(24) -0.0382(6) 0.332(1) 0.3471(6) 0.0537 Uani 1.000 ? ?
C(25) -0.0542(8) 0.197(1) 0.3022(6) 0.0917 Uani 1.000 ? ?
C(26) 0.0245(8) 0.230(1) 0.3319(7) 0.0558 Uani 1.000 ? ?
C(27) 0.1163(6) 0.483(1) 0.1995(6) 0.0398 Uani 1.000 ? ?
C(28) 0.0777(6) 0.4914(9) 0.0897(6) 0.0400 Uani 1.000 ? ?
C(29) -0.0529(6) 0.134(1) 0.1256(7) 0.0600 Uani 1.000 ? ?
C(30) -0.0367(8) 0.069(1) 0.1654(9) 0.1016 Uani 1.000 ? ?
C(31) 0.0207(9) 0.034(2) 0.2235(9) 0.0790 Uani 1.000 ? ?
C(32) 0.0714(10) 0.043(1) 0.2266(7) 0.0838 Uani 1.000 ? ?
C(33) -0.3949(5) -0.0601(9) 0.1446(5) 0.0375 Uani 1.000 ? ?
C(34) -0.3812(5) -0.1414(9) 0.1636(5) 0.0254 Uani 1.000 ? ?
C(35) -0.3958(6) -0.2055(9) 0.1283(6) 0.0300 Uani 1.000 ? ?
C(36) -0.4179(5) -0.166(1) 0.0841(5) 0.0306 Uani 1.000 ? ?
C(37) -0.4175(5) -0.0803(9) 0.0930(5) 0.0265 Uani 1.000 ? ?
C(38) -0.3498(5) -0.1641(10) 0.2151(5) 0.0414 Uani 1.000 ? ?
C(39) -0.3743(8) -0.211(3) 0.2553(10) 0.1157 Uani 1.000 ? ?
C(40) -0.328(1) -0.091(2) 0.242(1) 0.1500 Uani 1.000 ? ?
C(41) -0.3080(9) -0.207(2) 0.1955(9) 0.118(9) Uani 1.000 ? ?
C(42) -0.4326(5) -0.2128(10) 0.0319(5) 0.0320 Uani 1.000 ? ?
C(43) -0.3934(6) -0.214(1) -0.0098(6) 0.0536 Uani 1.000 ? ?
C(44) -0.4467(6) -0.3048(9) 0.0432(6) 0.0420 Uani 1.000 ? ?
C(45) -0.4752(6) -0.1701(10) 0.0051(6) 0.0544 Uani 1.000 ? ?
C(46) -0.4698(5) 0.0316(9) 0.1975(5) 0.0264 Uani 1.000 ? ?
C(47) -0.5142(5) 0.0230(8) 0.1758(5) 0.0316 Uani 1.000 ? ?
C(48) -0.5418(5) -0.0244(9) 0.2119(5) 0.0245 Uani 1.000 ? ?
C(49) -0.5153(5) -0.0442(9) 0.2577(5) 0.0300 Uani 1.000 ? ?
C(50) -0.4715(5) -0.0144(8) 0.2485(4) 0.0303 Uani 1.000 ? ?
C(51) -0.5370(5) 0.0670(8) 0.1253(5) 0.0299 Uani 1.000 ? ?
C(52) -0.5550(9) 0.001(1) 0.0858(8) 0.1045 Uani 1.000 ? ?
C(53) -0.5047(6) 0.123(1) 0.0925(8) 0.0693 Uani 1.000 ? ?
C(54) -0.5752(8) 0.125(2) 0.1451(7) 0.0964 Uani 1.000 ? ?
C(55) -0.5343(6) -0.0881(9) 0.3101(5) 0.0386 Uani 1.000 ? ?
C(56) -0.4951(7) -0.132(1) 0.3392(6) 0.0486 Uani 1.000 ? ?
C(57) -0.5520(5) -0.0178(10) 0.3460(5) 0.0565 Uani 1.000 ? ?
C(58) -0.5710(7) -0.149(1) 0.2969(6) 0.0647 Uani 1.000 ? ?
C(59) -0.3957(5) 0.124(1) 0.1160(6) 0.0468 Uani 1.000 ? ?
C(60) -0.3746(5) 0.092(1) 0.2280(6) 0.0440 Uani 1.000 ? ?
C(61) -0.4840(5) -0.3118(9) 0.2152(6) 0.0373 Uani 1.000 ? ?
C(62) -0.5294(6) -0.3077(9) 0.1827(6) 0.0434 Uani 1.000 ? ?
C(63) -0.5722(6) -0.2289(10) 0.1166(6) 0.0540 Uani 1.000 ? ?
C(64) -0.6166(5) -0.219(1) 0.1448(6) 0.0434 Uani 1.000 ? ?
C(65) -0.1259(5) 0.024(1) 0.0302(5) 0.0329 Uani 1.000 ? ?
C(66) -0.1504(5) 0.1003(9) 0.0150(6) 0.0345 Uani 1.000 ? ?
C(67) -0.1828(4) 0.1210(10) 0.0548(6) 0.0282 Uani 1.000 ? ?
C(68) -0.1800(5) 0.0611(9) 0.0978(5) 0.0249 Uani 1.000 ? ?
C(69) -0.1447(5) 0.003(1) 0.0832(5) 0.0379 Uani 1.000 ? ?
C(70) -0.1397(6) 0.1636(10) -0.0332(6) 0.0367 Uani 1.000 ? ?
C(71) -0.1658(8) 0.241(1) -0.0320(8) 0.0783 Uani 1.000 ? ?
C(72) -0.0917(9) 0.187(1) -0.0299(9) 0.0920 Uani 1.000 ? ?
C(73) -0.147(1) 0.122(2) -0.0875(8) 0.0963 Uani 1.000 ? ?
C(74) -0.2037(5) 0.0670(9) 0.1519(5) 0.0454 Uani 1.000 ? ?
C(75) -0.1760(6) 0.127(1) 0.1878(6) 0.057(5) Uani 1.000 ? ?
C(76) -0.2509(6) 0.099(1) 0.1479(6) 0.0677 Uani 1.000 ? ?
C(77) -0.2038(6) -0.018(1) 0.1806(5) 0.0503 Uani 1.000 ? ?
C(78) -0.1416(5) -0.1329(10) -0.0297(5) 0.0294 Uani 1.000 ? ?
C(79) -0.1739(5) -0.1948(9) -0.0084(6) 0.0374 Uani 1.000 ? ?
C(80) -0.2137(5) -0.1943(9) -0.0400(5) 0.0318 Uani 1.000 ? ?
C(81) -0.2091(6) -0.1362(10) -0.0837(5) 0.0365 Uani 1.000 ? ?
C(82) -0.1664(6) -0.101(1) -0.0763(6) 0.0464 Uani 1.000 ? ?
C(83) -0.1653(6) -0.259(1) 0.0375(6) 0.043(4) Uani 1.000 ? ?
C(84) -0.165(2) -0.221(2) 0.0925(9) 0.1092 Uani 1.000 ? ?
C(85) -0.123(1) -0.300(2) 0.031(2) 0.1143 Uani 1.000 ? ?
C(86) -0.196(2) -0.322(2) 0.036(1) 0.1556 Uani 1.000 ? ?
C(87) -0.2419(5) -0.126(1) -0.1312(5) 0.0309 Uani 1.000 ? ?
C(88) -0.2323(6) -0.196(1) -0.1725(7) 0.061(5) Uani 1.000 ? ?
C(89) -0.2920(6) -0.134(1) -0.1119(6) 0.0552 Uani 1.000 ? ?
C(90) -0.2358(5) -0.042(1) -0.1582(6) 0.0538 Uani 1.000 ? ?
C(91) -0.0541(6) -0.1051(10) 0.0475(5) 0.0487 Uani 1.000 ? ?
C(92) -0.0560(5) -0.039(1) -0.0618(5) 0.0588 Uani 1.000 ? ?
C(93) -0.2984(6) -0.092(1) 0.0535(6) 0.0460 Uani 1.000 ? ?
C(94) -0.3179(5) -0.015(1) 0.0249(6) 0.0654 Uani 1.000 ? ?
C(95) -0.2940(6) 0.092(1) -0.0405(7) 0.0588 Uani 1.000 ? ?
C(96) -0.3119(6) 0.170(1) -0.0078(8) 0.0565 Uani 1.000 ? ?
C(100) 0.289(2) 0.019(4) 0.498(3) 0.1013 Uani 0.317 ? ?
C(101) 0.282(1) 0.048(3) 0.584(1) 0.1013 Uani 0.610 ? ?
C(102) 0.235(1) -0.013(2) 0.574(1) 0.1013 Uani 0.710 ? ?
C(103) 0.273(2) 0.066(3) 0.647(2) 0.1013 Uani 0.452 ? ?
C(104) 0.323(1) 0.103(3) 0.652(2) 0.1013 Uani 0.550 ? ?
C(105) 0.324(2) 0.108(4) 0.583(2) 0.1013 Uani 0.441 ? ?
C(106) 0.319(1) 0.082(3) 0.423(2) 0.1013 Uani 0.588 ? ?
C(107) 0.317(2) 0.060(4) 0.317(3) 0.1013 Uani 0.299 ? ?
C(108) 0.271(3) 0.032(6) 0.372(3) 0.1013 Uani 0.290 ? ?
C(109) 0.283(3) 0.011(5) 0.429(3) 0.1013 Uani 0.300 ? ?
C(110) 0.282(2) -0.063(4) 0.397(3) 0.1013 Uani 0.351 ? ?
C(111) 0.240(2) -0.112(4) 0.424(2) 0.1013 Uani 0.404 ? ?
C(112) 0.215(2) -0.083(4) 0.306(3) 0.1013 Uani 0.344 ? ?
C(113) 0.310(2) 0.037(4) 0.255(2) 0.1013 Uani 0.456 ? ?
C(114) 0.272(2) -0.063(3) 0.320(2) 0.1013 Uani 0.410 ? ?
C(115) 0.272(2) -0.155(4) 0.373(2) 0.1013 Uani 0.402 ? ?
C(116) 0.305(2) -0.184(4) 0.345(3) 0.1013 Uani 0.355 ? ?
C(117) 0.311(3) -0.170(6) 0.297(4) 0.1013 Uani 0.253 ? ?
C(118) 0.195(2) -0.097(4) 0.237(3) 0.1013 Uani 0.400 ? ?
C(119) 0.265(4) -0.117(8) 0.275(5) 0.1013 Uani 0.195 ? ?
C(120) 0.307(1) 0.009(3) 0.206(2) 0.1013 Uani 0.529 ? ?
C(121) 0.306(3) -0.042(6) 0.262(3) 0.1013 Uani 0.315 ? ?
C(122) 0.251(2) -0.042(4) 0.229(2) 0.1013 Uani 0.347 ? ?
C(123) 0.170(2) -0.130(3) 0.212(2) 0.1013 Uani 0.537 ? ?
C(201) 0.1048 0.2441 0.1103 0.0025 Uani 0.000 ? ?
C(202) -0.0030 0.3494 0.2103 0.0025 Uani 0.000 ? ?
C(203) -0.4015 -0.1306 0.1227 0.0025 Uani 0.000 ? ?
C(204) -0.5025 -0.0057 0.2183 0.0025 Uani 0.000 ? ?
C(205) -0.1567 0.0619 0.0562 0.0025 Uani 0.000 ? ?
C(206) -0.1810 -0.1519 -0.0476 0.0025 Uani 0.000 ? ?
H(1) 0.1685 0.1239 0.2107 0.0909 Uani 1.000 ? ?
H(2) 0.2031 0.1488 0.1653 0.0909 Uani 1.000 ? ?
H(3) 0.2147 0.1667 0.2260 0.0909 Uani 1.000 ? ?
H(4) 0.2258 0.3219 0.2042 0.0728 Uani 1.000 ? ?
H(5) 0.2149 0.3033 0.1435 0.0728 Uani 1.000 ? ?
H(6) 0.1869 0.3708 0.1748 0.0728 Uani 1.000 ? ?
H(7) 0.1723 0.2785 0.2775 0.0913 Uani 1.000 ? ?
H(8) 0.1331 0.3286 0.2496 0.0913 Uani 1.000 ? ?
H(9) 0.1263 0.2343 0.2631 0.0913 Uani 1.000 ? ?
H(10) 0.1303 0.1175 0.1282 0.0440 Uani 1.000 ? ?
H(11) 0.1457 0.1116 0.0103 0.0758 Uani 1.000 ? ?
H(12) 0.1135 0.0948 -0.0390 0.0758 Uani 1.000 ? ?
H(13) 0.1273 0.1860 -0.0242 0.0758 Uani 1.000 ? ?
H(14) 0.0365 0.0559 0.0681 0.0735 Uani 1.000 ? ?
H(15) 0.0576 0.0165 0.0160 0.0735 Uani 1.000 ? ?
H(16) 0.0874 0.0267 0.0681 0.0735 Uani 1.000 ? ?
H(17) 0.0466 0.2262 -0.0199 0.0860 Uani 1.000 ? ?
H(18) 0.0337 0.1352 -0.0363 0.0860 Uani 1.000 ? ?
H(19) 0.0123 0.1753 0.0155 0.0860 Uani 1.000 ? ?
H(20) 0.0649 0.3134 0.0522 0.0476 Uani 1.000 ? ?
H(21) -0.0323 0.3101 0.0647 0.0547 Uani 1.000 ? ?
H(22) -0.0490 0.3907 0.0353 0.0547 Uani 1.000 ? ?
H(23) 0.0003 0.3866 0.0593 0.0547 Uani 1.000 ? ?
H(24) -0.0141 0.5208 0.1181 0.0651 Uani 1.000 ? ?
H(25) -0.0616 0.5266 0.0894 0.0651 Uani 1.000 ? ?
H(26) -0.0588 0.5255 0.1525 0.0651 Uani 1.000 ? ?
H(27) -0.1145 0.3924 0.1560 0.0863 Uani 1.000 ? ?
H(28) -0.1180 0.3939 0.0929 0.0863 Uani 1.000 ? ?
H(29) -0.1017 0.3132 0.1226 0.0863 Uani 1.000 ? ?
H(30) -0.0738 0.2978 0.2084 0.0348 Uani 1.000 ? ?
H(31) -0.0173 0.3754 0.3558 0.0644 Uani 1.000 ? ?
H(32) -0.0657 0.3562 0.3320 0.0644 Uani 1.000 ? ?
H(33) -0.0472 0.3047 0.3810 0.0644 Uani 1.000 ? ?
H(34) -0.0861 0.2322 0.2886 0.1100 Uani 1.000 ? ?
H(35) -0.0513 0.1600 0.2787 0.1100 Uani 1.000 ? ?
H(36) -0.0672 0.1810 0.3375 0.1100 Uani 1.000 ? ?
H(37) 0.0188 0.2036 0.3675 0.0669 Uani 1.000 ? ?
H(38) 0.0392 0.1914 0.3096 0.0669 Uani 1.000 ? ?
H(39) 0.0481 0.2742 0.3412 0.0669 Uani 1.000 ? ?
H(40) 0.0554 0.3592 0.2603 0.0471 Uani 1.000 ? ?
H(41) 0.1230 0.4502 0.2332 0.0478 Uani 1.000 ? ?
H(42) 0.1479 0.4935 0.1848 0.0478 Uani 1.000 ? ?
H(43) 0.1041 0.5338 0.2097 0.0478 Uani 1.000 ? ?
H(44) 0.1069 0.5038 0.0752 0.0480 Uani 1.000 ? ?
H(45) 0.0589 0.4669 0.0613 0.0480 Uani 1.000 ? ?
H(46) 0.0629 0.5441 0.0996 0.0480 Uani 1.000 ? ?
H(47) -0.0562 0.1897 0.1415 0.0720 Uani 1.000 ? ?
H(48) -0.0331 0.1415 0.0938 0.0720 Uani 1.000 ? ?
H(49) -0.0846 0.1262 0.1073 0.0720 Uani 1.000 ? ?
H(50) -0.0403 0.0164 0.1421 0.1219 Uani 1.000 ? ?
H(51) -0.0635 0.0644 0.1898 0.1219 Uani 1.000 ? ?
H(52) 0.0116 0.0415 0.2598 0.0948 Uani 1.000 ? ?
H(53) 0.0194 -0.0249 0.2145 0.0948 Uani 1.000 ? ?
H(54) 0.0872 0.0091 0.2537 0.1006 Uani 1.000 ? ?
H(55) 0.0870 0.0363 0.1930 0.1006 Uani 1.000 ? ?
H(56) 0.0793 0.1025 0.2384 0.1006 Uani 1.000 ? ?
H(57) -0.3988 -0.1885 0.2689 0.1388 Uani 1.000 ? ?
H(58) -0.3871 -0.2664 0.2336 0.1388 Uani 1.000 ? ?
H(59) -0.3546 -0.2400 0.2808 0.1388 Uani 1.000 ? ?
H(60) -0.3047 -0.1080 0.2639 0.1800 Uani 1.000 ? ?
H(61) -0.3126 -0.0599 0.2097 0.1800 Uani 1.000 ? ?
H(62) -0.3501 -0.0585 0.2548 0.1800 Uani 1.000 ? ?
H(63) -0.3145 -0.2568 0.1735 0.1469 Uani 1.000 ? ?
H(64) -0.2923 -0.1692 0.1654 0.1469 Uani 1.000 ? ?
H(65) -0.2849 -0.2175 0.2196 0.1469 Uani 1.000 ? ?
H(66) -0.3930 -0.2671 0.1351 0.0360 Uani 1.000 ? ?
H(67) -0.3651 -0.2410 0.0055 0.0644 Uani 1.000 ? ?
H(68) -0.3995 -0.2420 -0.0429 0.0644 Uani 1.000 ? ?
H(69) -0.3830 -0.1573 -0.0187 0.0644 Uani 1.000 ? ?
H(70) -0.4689 -0.3104 0.0686 0.0504 Uani 1.000 ? ?
H(71) -0.4526 -0.3361 0.0108 0.0504 Uani 1.000 ? ?
H(72) -0.4180 -0.3352 0.0589 0.0504 Uani 1.000 ? ?
H(73) -0.4673 -0.1147 -0.0039 0.0653 Uani 1.000 ? ?
H(74) -0.4821 -0.1998 -0.0291 0.0653 Uani 1.000 ? ?
H(75) -0.4999 -0.1739 0.0281 0.0653 Uani 1.000 ? ?
H(76) -0.4280 -0.0366 0.0670 0.0318 Uani 1.000 ? ?
H(77) -0.5761 -0.0372 0.1051 0.1254 Uani 1.000 ? ?
H(78) -0.5715 0.0241 0.0562 0.1254 Uani 1.000 ? ?
H(79) -0.5304 -0.0327 0.0724 0.1254 Uani 1.000 ? ?
H(80) -0.4829 0.0844 0.0766 0.0831 Uani 1.000 ? ?
H(81) -0.5240 0.1414 0.0606 0.0831 Uani 1.000 ? ?
H(82) -0.4944 0.1630 0.1114 0.0831 Uani 1.000 ? ?
H(83) -0.5663 0.1661 0.1663 0.1157 Uani 1.000 ? ?
H(84) -0.5948 0.1420 0.1152 0.1157 Uani 1.000 ? ?
H(85) -0.5976 0.0872 0.1674 0.1157 Uani 1.000 ? ?
H(86) -0.5724 -0.0445 0.2050 0.0295 Uani 1.000 ? ?
H(87) -0.5052 -0.1528 0.3733 0.0583 Uani 1.000 ? ?
H(88) -0.4827 -0.1760 0.3179 0.0583 Uani 1.000 ? ?
H(89) -0.4711 -0.0911 0.3456 0.0583 Uani 1.000 ? ?
H(90) -0.5291 0.0220 0.3548 0.0678 Uani 1.000 ? ?
H(91) -0.5770 0.0144 0.3273 0.0678 Uani 1.000 ? ?
H(92) -0.5660 -0.0376 0.3792 0.0678 Uani 1.000 ? ?
H(93) -0.5982 -0.1211 0.2786 0.0776 Uani 1.000 ? ?
H(94) -0.5637 -0.1951 0.2754 0.0776 Uani 1.000 ? ?
H(95) -0.5861 -0.1717 0.3307 0.0776 Uani 1.000 ? ?
H(96) -0.4448 -0.0225 0.2730 0.0364 Uani 1.000 ? ?
H(97) -0.3626 0.1280 0.1099 0.0562 Uani 1.000 ? ?
H(98) -0.4098 0.1104 0.0825 0.0562 Uani 1.000 ? ?
H(99) -0.4055 0.1799 0.1266 0.0562 Uani 1.000 ? ?
H(100) -0.3790 0.0596 0.2607 0.0529 Uani 1.000 ? ?
H(101) -0.3439 0.0969 0.2196 0.0529 Uani 1.000 ? ?
H(102) -0.3870 0.1483 0.2364 0.0529 Uani 1.000 ? ?
H(103) -0.4801 -0.3611 0.2352 0.0448 Uani 1.000 ? ?
H(104) -0.4581 -0.3085 0.1888 0.0448 Uani 1.000 ? ?
H(105) -0.4809 -0.2639 0.2381 0.0448 Uani 1.000 ? ?
H(106) -0.5543 -0.3129 0.2089 0.0520 Uani 1.000 ? ?
H(107) -0.5314 -0.3569 0.1594 0.0520 Uani 1.000 ? ?
H(108) -0.5699 -0.1726 0.0959 0.0648 Uani 1.000 ? ?
H(109) -0.5752 -0.2693 0.0935 0.0648 Uani 1.000 ? ?
H(110) -0.6152 -0.1684 0.1690 0.0521 Uani 1.000 ? ?
H(111) -0.6405 -0.2107 0.1205 0.0521 Uani 1.000 ? ?
H(112) -0.6202 -0.2653 0.1670 0.0521 Uani 1.000 ? ?
H(113) -0.1635 0.2660 0.0051 0.0940 Uani 1.000 ? ?
H(114) -0.1605 0.2793 -0.0575 0.0940 Uani 1.000 ? ?
H(115) -0.2006 0.2274 -0.0329 0.0940 Uani 1.000 ? ?
H(116) -0.0746 0.1442 -0.0319 0.1104 Uani 1.000 ? ?
H(117) -0.0871 0.2309 -0.0565 0.1104 Uani 1.000 ? ?
H(118) -0.0902 0.2168 0.0060 0.1104 Uani 1.000 ? ?
H(119) -0.1858 0.1011 -0.0867 0.1156 Uani 1.000 ? ?
H(120) -0.1487 0.1510 -0.1185 0.1156 Uani 1.000 ? ?
H(121) -0.1359 0.0670 -0.0904 0.1156 Uani 1.000 ? ?
H(122) -0.2039 0.1716 0.0544 0.0338 Uani 1.000 ? ?
H(123) -0.1451 0.1053 0.1937 0.0529 Uani 1.000 ? ?
H(124) -0.1728 0.1813 0.1718 0.0529 Uani 1.000 ? ?
H(125) -0.1896 0.1338 0.2234 0.0529 Uani 1.000 ? ?
H(126) -0.2550 0.1537 0.1271 0.0812 Uani 1.000 ? ?
H(127) -0.2718 0.0614 0.1238 0.0812 Uani 1.000 ? ?
H(128) -0.2694 0.1066 0.1798 0.0812 Uani 1.000 ? ?
H(129) -0.2173 -0.0143 0.2170 0.0604 Uani 1.000 ? ?
H(130) -0.2212 -0.0578 0.1606 0.0604 Uani 1.000 ? ?
H(131) -0.1731 -0.0393 0.1854 0.0604 Uani 1.000 ? ?
H(132) -0.1337 -0.0455 0.1045 0.0455 Uani 1.000 ? ?
H(133) -0.1477 -0.1783 0.0967 0.1310 Uani 1.000 ? ?
H(134) -0.1994 -0.2025 0.0962 0.1310 Uani 1.000 ? ?
H(135) -0.1632 -0.2649 0.1189 0.1310 Uani 1.000 ? ?
H(136) -0.1224 -0.3500 0.0534 0.1372 Uani 1.000 ? ?
H(137) -0.1287 -0.3358 -0.0087 0.1372 Uani 1.000 ? ?
H(138) -0.0988 -0.2744 0.0252 0.1372 Uani 1.000 ? ?
H(139) -0.2265 -0.3030 0.0413 0.1867 Uani 1.000 ? ?
H(140) -0.1966 -0.3524 -0.0002 0.1867 Uani 1.000 ? ?
H(141) -0.1899 -0.3664 0.0618 0.1867 Uani 1.000 ? ?
H(142) -0.2417 -0.2308 -0.0347 0.0382 Uani 1.000 ? ?
H(143) -0.2368 -0.2511 -0.1558 0.0658 Uani 1.000 ? ?
H(144) -0.2524 -0.1934 -0.2032 0.0658 Uani 1.000 ? ?
H(145) -0.2013 -0.1944 -0.1852 0.0658 Uani 1.000 ? ?
H(146) -0.2988 -0.0880 -0.0886 0.0662 Uani 1.000 ? ?
H(147) -0.3111 -0.1278 -0.1444 0.0662 Uani 1.000 ? ?
H(148) -0.2967 -0.1845 -0.0960 0.0662 Uani 1.000 ? ?
H(149) -0.2040 -0.0394 -0.1686 0.0646 Uani 1.000 ? ?
H(150) -0.2546 -0.0408 -0.1889 0.0646 Uani 1.000 ? ?
H(151) -0.2426 -0.0003 -0.1331 0.0646 Uani 1.000 ? ?
H(152) -0.1528 -0.0536 -0.0995 0.0580 Uani 1.000 ? ?
H(153) -0.0678 -0.1216 0.0815 0.0585 Uani 1.000 ? ?
H(154) -0.0366 -0.1541 0.0347 0.0585 Uani 1.000 ? ?
H(155) -0.0298 -0.0641 0.0574 0.0585 Uani 1.000 ? ?
H(156) -0.0408 -0.0898 -0.0725 0.0706 Uani 1.000 ? ?
H(157) -0.0736 -0.0185 -0.0910 0.0706 Uani 1.000 ? ?
H(158) -0.0342 0.0006 -0.0502 0.0706 Uani 1.000 ? ?
H(159) -0.3200 -0.1201 0.0760 0.0552 Uani 1.000 ? ?
H(160) -0.2865 -0.1303 0.0272 0.0552 Uani 1.000 ? ?
H(161) -0.2723 -0.0764 0.0770 0.0552 Uani 1.000 ? ?
H(162) -0.3285 0.0216 0.0549 0.0785 Uani 1.000 ? ?
H(163) -0.3429 -0.0324 0.0051 0.0785 Uani 1.000 ? ?
H(164) -0.2660 0.1075 -0.0605 0.0706 Uani 1.000 ? ?
H(165) -0.3161 0.0747 -0.0649 0.0706 Uani 1.000 ? ?
H(166) -0.2880 0.1927 0.0213 0.0678 Uani 1.000 ? ?
H(167) -0.3186 0.2206 -0.0272 0.0678 Uani 1.000 ? ?
H(168) -0.3381 0.1601 0.0166 0.0678 Uani 1.000 ? ?

loop_
_atom_type_symbol
_atom_type_oxidation_number
_atom_type_number_in_cell
_atom_type_scat_dispersion_real
_atom_type_scat_dispersion_imag
_atom_type_scat_source
Si 0 12 0.082 0.070 'International Tables'
Yb 0 12 -0.385 5.549 'International Tables'
O 0 12 0.011 0.006 'International Tables'
C 0 384 0.003 0.002 'International Tables'
H 0 672 0.000 0.000 'International Tables'

loop_
_geom_angle_atom_site_label_1
_geom_angle_atom_site_label_2
_geom_angle_atom_site_label_3
_geom_angle
_geom_angle_site_symmetry_1
_geom_angle_site_symmetry_2
_geom_angle_site_symmetry_3
_geom_angle_publ_flag
O(1) Yb(1) C(201) 117.9(3) ? ? ? yes
O(1) Yb(1) C(202) 117.5(3) ? ? ? yes
C(201) Yb(1) C(202) 124.07(3) ? ? ? yes
O(2) Yb(2) C(203) 120.9(2) ? ? ? yes
O(2) Yb(2) C(204) 114.3(2) ? ? ? yes
C(203) Yb(2) C(204) 123.05(2) ? ? ? yes
O(3) Yb(3) C(205) 112.0(3) ? ? ? yes
O(3) Yb(3) C(206) 120.3(3) ? ? ? yes
C(205) Yb(3) C(206) 124.35(3) ? ? ? yes
C(1) Si(1) C(14) 103.2(7) ? ? ? yes
C(1) Si(1) C(27) 118.5(7) ? ? ? yes
C(1) Si(1) C(28) 107.2(7) ? ? ? yes
C(14) Si(1) C(27) 109.1(7) ? ? ? yes
C(14) Si(1) C(28) 116.6(7) ? ? ? yes
C(27) Si(1) C(28) 102.9(8) ? ? ? yes
C(33) Si(2) C(46) 102.5(6) ? ? ? yes
C(33) Si(2) C(59) 108.5(6) ? ? ? yes
C(33) Si(2) C(60) 120.5(7) ? ? ? yes
C(46) Si(2) C(59) 120.8(7) ? ? ? yes
C(46) Si(2) C(60) 106.5(6) ? ? ? yes
C(59) Si(2) C(60) 99.4(7) ? ? ? yes
C(65) Si(3) C(78) 104.2(7) ? ? ? yes
C(65) Si(3) C(91) 106.3(6) ? ? ? yes
C(65) Si(3) C(92) 118.8(7) ? ? ? yes
C(78) Si(3) C(91) 119.1(7) ? ? ? yes
C(78) Si(3) C(92) 107.6(7) ? ? ? yes
C(91) Si(3) C(92) 101.8(7) ? ? ? yes
Yb(1) O(1) C(30) 116(1) ? ? ? yes
Yb(1) O(1) C(31) 131(1) ? ? ? yes
C(30) O(1) C(31) 110(1) ? ? ? yes
Yb(2) O(2) C(62) 117.4(9) ? ? ? yes
Yb(2) O(2) C(63) 128.7(8) ? ? ? yes
C(62) O(2) C(63) 113(1) ? ? ? yes
Yb(3) O(3) C(94) 115(1) ? ? ? yes
Yb(3) O(3) C(95) 128.1(9) ? ? ? yes
C(94) O(3) C(95) 116(1) ? ? ? yes
C(2) C(1) C(5) 106(1) ? ? ? yes
C(1) C(2) C(3) 106(1) ? ? ? yes
C(1) C(2) C(6) 129(1) ? ? ? yes
C(3) C(2) C(6) 122(1) ? ? ? yes
C(2) C(3) C(4) 108(1) ? ? ? yes
C(3) C(4) C(5) 108(1) ? ? ? yes
C(3) C(4) C(10) 123(1) ? ? ? yes
C(5) C(4) C(10) 127(1) ? ? ? yes
C(1) C(5) C(4) 110(1) ? ? ? yes
C(2) C(6) C(7) 111(1) ? ? ? yes
C(2) C(6) C(8) 107(1) ? ? ? yes
C(2) C(6) C(9) 109(1) ? ? ? yes
C(7) C(6) C(8) 108(1) ? ? ? yes
C(7) C(6) C(9) 108(1) ? ? ? yes
C(8) C(6) C(9) 110(1) ? ? ? yes
C(4) C(10) C(11) 108(1) ? ? ? yes
C(4) C(10) C(12) 112(1) ? ? ? yes
C(4) C(10) C(13) 111(1) ? ? ? yes
C(11) C(10) C(12) 109(1) ? ? ? yes
C(11) C(10) C(13) 106(1) ? ? ? yes
C(12) C(10) C(13) 107(1) ? ? ? yes
C(15) C(14) C(18) 103(1) ? ? ? yes
C(14) C(15) C(16) 109(1) ? ? ? yes
C(14) C(15) C(19) 129(1) ? ? ? yes
C(16) C(15) C(19) 120(1) ? ? ? yes
C(15) C(16) C(17) 108(1) ? ? ? yes
C(16) C(17) C(18) 107(1) ? ? ? yes
C(16) C(17) C(23) 125(1) ? ? ? yes
C(18) C(17) C(23) 126(1) ? ? ? yes
C(14) C(18) C(17) 111(1) ? ? ? yes
C(15) C(19) C(20) 112(1) ? ? ? yes
C(15) C(19) C(21) 107(1) ? ? ? yes
C(15) C(19) C(22) 112(1) ? ? ? yes
C(20) C(19) C(21) 106(1) ? ? ? yes
C(20) C(19) C(22) 109(1) ? ? ? yes
C(21) C(19) C(22) 108(1) ? ? ? yes
C(17) C(23) C(24) 109(1) ? ? ? yes
C(17) C(23) C(25) 110(1) ? ? ? yes
C(17) C(23) C(26) 110(1) ? ? ? yes
C(24) C(23) C(25) 109(1) ? ? ? yes
C(24) C(23) C(26) 109(1) ? ? ? yes
C(25) C(23) C(26) 107(1) ? ? ? yes
O(1) C(30) C(29) 110(1) ? ? ? yes
O(1) C(31) C(32) 105(1) ? ? ? yes
C(34) C(33) C(37) 101(1) ? ? ? yes
C(33) C(34) C(35) 112(1) ? ? ? yes
C(33) C(34) C(38) 128(1) ? ? ? yes
C(35) C(34) C(38) 119(1) ? ? ? yes
C(34) C(35) C(36) 106(1) ? ? ? yes
C(35) C(36) C(37) 108(1) ? ? ? yes
C(35) C(36) C(42) 123(1) ? ? ? yes
C(37) C(36) C(42) 127(1) ? ? ? yes
C(33) C(37) C(36) 111(1) ? ? ? yes
C(34) C(38) C(39) 112(1) ? ? ? yes
C(34) C(38) C(40) 114(1) ? ? ? yes
C(34) C(38) C(41) 108(1) ? ? ? yes
C(39) C(38) C(40) 108(2) ? ? ? yes
C(39) C(38) C(41) 113(2) ? ? ? yes
C(40) C(38) C(41) 99(1) ? ? ? yes
C(36) C(42) C(43) 110(1) ? ? ? yes
C(36) C(42) C(44) 112(1) ? ? ? yes
C(36) C(42) C(45) 110(1) ? ? ? yes
C(43) C(42) C(44) 107(1) ? ? ? yes
C(43) C(42) C(45) 108(1) ? ? ? yes
C(44) C(42) C(45) 106(1) ? ? ? yes
C(47) C(46) C(50) 104(1) ? ? ? yes
C(46) C(47) C(48) 109(1) ? ? ? yes
C(46) C(47) C(51) 130(1) ? ? ? yes
C(48) C(47) C(51) 119(1) ? ? ? yes
C(47) C(48) C(49) 108(1) ? ? ? yes
C(48) C(49) C(50) 107(1) ? ? ? yes
C(48) C(49) C(55) 124(1) ? ? ? yes
C(50) C(49) C(55) 127(1) ? ? ? yes
C(46) C(50) C(49) 110(1) ? ? ? yes
C(47) C(51) C(52) 110(1) ? ? ? yes
C(47) C(51) C(53) 114(1) ? ? ? yes
C(47) C(51) C(54) 109(1) ? ? ? yes
C(52) C(51) C(53) 106(1) ? ? ? yes
C(52) C(51) C(54) 111(1) ? ? ? yes
C(53) C(51) C(54) 105(1) ? ? ? yes
C(49) C(55) C(56) 109(1) ? ? ? yes
C(49) C(55) C(57) 105(1) ? ? ? yes
C(49) C(55) C(58) 111(1) ? ? ? yes
C(56) C(55) C(57) 108(1) ? ? ? yes
C(56) C(55) C(58) 109(1) ? ? ? yes
C(57) C(55) C(58) 111(1) ? ? ? yes
O(2) C(62) C(61) 110(1) ? ? ? yes
O(2) C(63) C(64) 114(1) ? ? ? yes
C(66) C(65) C(69) 103(1) ? ? ? yes
C(65) C(66) C(67) 110(1) ? ? ? yes
C(65) C(66) C(70) 128(1) ? ? ? yes
C(67) C(66) C(70) 120(1) ? ? ? yes
C(66) C(67) C(68) 108(1) ? ? ? yes
C(67) C(68) C(69) 106(1) ? ? ? yes
C(67) C(68) C(74) 126(1) ? ? ? yes
C(69) C(68) C(74) 126(1) ? ? ? yes
C(65) C(69) C(68) 110(1) ? ? ? yes
C(66) C(70) C(71) 114(1) ? ? ? yes
C(66) C(70) C(72) 108(1) ? ? ? yes
C(66) C(70) C(73) 110(1) ? ? ? yes
C(71) C(70) C(72) 106(1) ? ? ? yes
C(71) C(70) C(73) 108(1) ? ? ? yes
C(72) C(70) C(73) 107(1) ? ? ? yes
C(68) C(74) C(75) 107(1) ? ? ? yes
C(68) C(74) C(76) 113(1) ? ? ? yes
C(68) C(74) C(77) 110(1) ? ? ? yes
C(75) C(74) C(76) 108(1) ? ? ? yes
C(75) C(74) C(77) 106(1) ? ? ? yes
C(76) C(74) C(77) 109(1) ? ? ? yes
C(79) C(78) C(82) 101(1) ? ? ? yes
C(78) C(79) C(80) 109(1) ? ? ? yes
C(78) C(79) C(83) 127(1) ? ? ? yes
C(80) C(79) C(83) 122(1) ? ? ? yes
C(79) C(80) C(81) 110(1) ? ? ? yes
C(80) C(81) C(82) 104(1) ? ? ? yes
C(80) C(81) C(87) 126(1) ? ? ? yes
C(82) C(81) C(87) 128(1) ? ? ? yes
C(78) C(82) C(81) 114(1) ? ? ? yes
C(79) C(83) C(84) 113(1) ? ? ? yes
C(79) C(83) C(85) 111(1) ? ? ? yes
C(79) C(83) C(86) 111(1) ? ? ? yes
C(84) C(83) C(85) 106(2) ? ? ? yes
C(84) C(83) C(86) 109(2) ? ? ? yes
C(85) C(83) C(86) 103(2) ? ? ? yes
C(81) C(87) C(88) 108(1) ? ? ? yes
C(81) C(87) C(89) 110(1) ? ? ? yes
C(81) C(87) C(90) 110(1) ? ? ? yes
C(88) C(87) C(89) 108(1) ? ? ? yes
C(88) C(87) C(90) 109(1) ? ? ? yes
C(89) C(87) C(90) 108(1) ? ? ? yes
O(3) C(94) C(93) 107(1) ? ? ? yes
O(3) C(95) C(96) 113(1) ? ? ? yes

loop_
_geom_bond_atom_site_label_1
_geom_bond_atom_site_label_2
_geom_bond_distance
_geom_bond_site_symmetry_1
_geom_bond_site_symmetry_2
_geom_bond_publ_flag
Yb(1) O(1) 2.44(1) ? ? yes
Yb(1) C(1) 2.61(2) ? ? yes
Yb(1) C(2) 2.75(2) ? ? yes
Yb(1) C(4) 2.76(1) ? ? yes
Yb(1) C(5) 2.62(1) ? ? yes
Yb(1) C(14) 2.61(1) ? ? yes
Yb(1) C(15) 2.77(1) ? ? yes
Yb(1) C(17) 2.80(1) ? ? yes
Yb(1) C(18) 2.63(1) ? ? yes
Yb(1) C(201) 2.4348(7) ? ? yes
Yb(1) C(202) 2.4537(7) ? ? yes
Yb(2) O(2) 2.411(9) ? ? yes
Yb(2) C(33) 2.62(1) ? ? yes
Yb(2) C(34) 2.72(1) ? ? yes
Yb(2) C(35) 2.79(2) ? ? yes
Yb(2) C(36) 2.74(1) ? ? yes
Yb(2) C(37) 2.62(1) ? ? yes
Yb(2) C(46) 2.63(1) ? ? yes
Yb(2) C(47) 2.67(1) ? ? yes
Yb(2) C(48) 2.76(1) ? ? yes
Yb(2) C(50) 2.64(1) ? ? yes
Yb(2) C(203) 2.4147(6) ? ? yes
Yb(2) C(204) 2.4216(6) ? ? yes
Yb(3) O(3) 2.360(10) ? ? yes
Yb(3) C(65) 2.61(1) ? ? yes
Yb(3) C(66) 2.73(1) ? ? yes
Yb(3) C(69) 2.67(1) ? ? yes
Yb(3) C(78) 2.63(1) ? ? yes
Yb(3) C(79) 2.76(1) ? ? yes
Yb(3) C(81) 2.77(1) ? ? yes
Yb(3) C(82) 2.61(2) ? ? yes
Yb(3) C(205) 2.4439(6) ? ? yes
Yb(3) C(206) 2.4316(6) ? ? yes
Si(1) C(1) 1.87(1) ? ? yes
Si(1) C(14) 1.87(2) ? ? yes
Si(1) C(27) 1.86(2) ? ? yes
Si(1) C(28) 1.87(1) ? ? yes
Si(2) C(33) 1.85(1) ? ? yes
Si(2) C(46) 1.90(1) ? ? yes
Si(2) C(59) 1.88(2) ? ? yes
Si(2) C(60) 1.87(2) ? ? yes
Si(3) C(65) 1.85(2) ? ? yes
Si(3) C(78) 1.87(2) ? ? yes
Si(3) C(91) 1.85(1) ? ? yes
Si(3) C(92) 1.86(1) ? ? yes
O(1) C(30) 1.41(2) ? ? yes
O(1) C(31) 1.35(2) ? ? yes
O(2) C(62) 1.40(2) ? ? yes
O(2) C(63) 1.47(2) ? ? yes
O(3) C(94) 1.43(2) ? ? yes
O(3) C(95) 1.44(2) ? ? yes
C(1) C(2) 1.44(2) ? ? yes
C(1) C(5) 1.42(2) ? ? yes
C(2) C(3) 1.46(2) ? ? yes
C(2) C(6) 1.57(2) ? ? yes
C(3) C(4) 1.38(2) ? ? yes
C(4) C(5) 1.40(2) ? ? yes
C(4) C(10) 1.54(2) ? ? yes
C(6) C(7) 1.50(2) ? ? yes
C(6) C(8) 1.47(2) ? ? yes
C(6) C(9) 1.55(2) ? ? yes
C(10) C(11) 1.51(2) ? ? yes
C(10) C(12) 1.50(2) ? ? yes
C(10) C(13) 1.53(2) ? ? yes
C(14) C(15) 1.41(2) ? ? yes
C(14) C(18) 1.46(2) ? ? yes
C(15) C(16) 1.44(2) ? ? yes
C(15) C(19) 1.57(2) ? ? yes
C(16) C(17) 1.39(2) ? ? yes
C(17) C(18) 1.38(2) ? ? yes
C(17) C(23) 1.57(2) ? ? yes
C(19) C(20) 1.51(2) ? ? yes
C(19) C(21) 1.51(2) ? ? yes
C(19) C(22) 1.46(2) ? ? yes
C(23) C(24) 1.49(2) ? ? yes
C(23) C(25) 1.53(2) ? ? yes
C(23) C(26) 1.52(2) ? ? yes
C(29) C(30) 1.50(3) ? ? yes
C(31) C(32) 1.48(3) ? ? yes
C(33) C(34) 1.43(2) ? ? yes
C(33) C(37) 1.46(2) ? ? yes
C(34) C(35) 1.40(2) ? ? yes
C(34) C(38) 1.60(2) ? ? yes
C(35) C(36) 1.41(2) ? ? yes
C(36) C(37) 1.38(2) ? ? yes
C(36) C(42) 1.54(2) ? ? yes
C(38) C(39) 1.43(3) ? ? yes
C(38) C(40) 1.47(3) ? ? yes
C(38) C(41) 1.47(3) ? ? yes
C(42) C(43) 1.53(2) ? ? yes
C(42) C(44) 1.55(2) ? ? yes
C(42) C(45) 1.56(2) ? ? yes
C(46) C(47) 1.40(2) ? ? yes
C(46) C(50) 1.45(2) ? ? yes
C(47) C(48) 1.41(2) ? ? yes
C(47) C(51) 1.57(2) ? ? yes
C(48) C(49) 1.40(2) ? ? yes
C(49) C(50) 1.38(2) ? ? yes
C(49) C(55) 1.56(2) ? ? yes
C(51) C(52) 1.52(2) ? ? yes
C(51) C(53) 1.52(2) ? ? yes
C(51) C(54) 1.52(2) ? ? yes
C(55) C(56) 1.52(2) ? ? yes
C(55) C(57) 1.51(2) ? ? yes
C(55) C(58) 1.48(2) ? ? yes
C(61) C(62) 1.54(2) ? ? yes
C(63) C(64) 1.47(2) ? ? yes
C(65) C(66) 1.46(2) ? ? yes
C(65) C(69) 1.45(2) ? ? yes
C(66) C(67) 1.39(2) ? ? yes
C(66) C(70) 1.59(2) ? ? yes
C(67) C(68) 1.42(2) ? ? yes
C(68) C(69) 1.43(2) ? ? yes
C(68) C(74) 1.50(2) ? ? yes
C(70) C(71) 1.44(2) ? ? yes
C(70) C(72) 1.45(3) ? ? yes
C(70) C(73) 1.50(2) ? ? yes
C(74) C(75) 1.53(2) ? ? yes
C(74) C(76) 1.47(2) ? ? yes
C(74) C(77) 1.53(2) ? ? yes
C(78) C(79) 1.46(2) ? ? yes
C(78) C(82) 1.44(2) ? ? yes
C(79) C(80) 1.39(2) ? ? yes
C(79) C(83) 1.54(2) ? ? yes
C(80) C(81) 1.42(2) ? ? yes
C(81) C(82) 1.38(2) ? ? yes
C(81) C(87) 1.51(2) ? ? yes
C(83) C(84) 1.48(3) ? ? yes
C(83) C(85) 1.40(3) ? ? yes
C(83) C(86) 1.34(3) ? ? yes
C(87) C(88) 1.53(2) ? ? yes
C(87) C(89) 1.54(2) ? ? yes
C(87) C(90) 1.51(2) ? ? yes
C(93) C(94) 1.52(2) ? ? yes
C(95) C(96) 1.57(2) ? ? yes
